data_4308224
loop_
_publ_author_name
'Richard D. Adams'
'Burjor Captain'
'Lei Zhu'

_publ_section_title
;
Addition of Pt(PBut3) to Osmium-Tin Cluster Complexes
;
_journal_name_full 'Inorganic Chemistry'
_journal_page_first 4605
_journal_page_last 4611
_journal_paper_doi 10.1021/ic070261a
_journal_volume 46
_journal_year 2007
_chemical_formula_sum 'C53 H78 O11 Os3 P2 Pt Sn'
_chemical_formula_weight 1837.47
_chemical_name_systematic
; 
 ? 
;
_space_group_IT_number 14
_symmetry_cell_setting monoclinic
_symmetry_space_group_name_Hall '-P 2ybc'
_symmetry_space_group_name_H-M 'P 1 21/c 1'
_atom_sites_solution_hydrogens geom
_atom_sites_solution_primary direct
_atom_sites_solution_secondary difmap
_audit_creation_method SHELXL-97
_cell_angle_alpha 90.00
_cell_angle_beta 98.0100(10)
_cell_angle_gamma 90.00
_cell_formula_units_Z 4
_cell_length_a 17.6264(5)
_cell_length_b 21.7527(7)
_cell_length_c 16.0451(5)
_cell_measurement_reflns_used 6038
_cell_measurement_temperature 294(2)
_cell_measurement_theta_max 28.03
_cell_measurement_theta_min 2.27
_cell_volume 6092.0(3)
_computing_cell_refinement 'SAINT+  V6.45 (Bruker, 2003)'
_computing_data_collection 'SMART V5.632 (Bruker, 2005)'
_computing_data_reduction 'SAINT+  V6.45'
_computing_molecular_graphics 'SHELXTL V6.1 (Sheldrick, 2000)'
_computing_publication_material 'SHELXTL V6.1'
_computing_structure_refinement 'SHELXL-97 (Sheldrick, 1997)'
_computing_structure_solution 'SHELXS-97 (Sheldrick, 1990)'
_diffrn_ambient_temperature 294(2)
_diffrn_measured_fraction_theta_full 0.997
_diffrn_measured_fraction_theta_max 0.997
_diffrn_measurement_device_type 'Bruker SMART APEX CCD diffractometer'
_diffrn_measurement_method 'omega scans'
_diffrn_radiation_monochromator graphite
_diffrn_radiation_source 'fine-focus sealed tube'
_diffrn_radiation_type MoK\a
_diffrn_radiation_wavelength 0.71073
_diffrn_reflns_av_R_equivalents 0.0272
_diffrn_reflns_av_sigmaI/netI 0.0317
_diffrn_reflns_limit_h_max 12
_diffrn_reflns_limit_h_min -23
_diffrn_reflns_limit_k_max 28
_diffrn_reflns_limit_k_min -29
_diffrn_reflns_limit_l_max 21
_diffrn_reflns_limit_l_min -21
_diffrn_reflns_number 46699
_diffrn_reflns_theta_full 28.35
_diffrn_reflns_theta_max 28.35
_diffrn_reflns_theta_min 1.17
_diffrn_standards_decay_% <1
_exptl_absorpt_coefficient_mu 9.031
_exptl_absorpt_correction_T_max 1.000
_exptl_absorpt_correction_T_min 0.507
_exptl_absorpt_correction_type multi-scan
_exptl_absorpt_process_details '(SADABS, Bruker, 1997)'
_exptl_crystal_colour orange
_exptl_crystal_density_diffrn 2.003
_exptl_crystal_density_method 'not measured'
_exptl_crystal_description block
_exptl_crystal_F_000 3480
_exptl_crystal_size_max 0.40
_exptl_crystal_size_mid 0.30
_exptl_crystal_size_min 0.20
_refine_diff_density_max 3.443
_refine_diff_density_min -0.762
_refine_diff_density_rms 0.183
_refine_ls_extinction_method none
_refine_ls_goodness_of_fit_ref 1.044
_refine_ls_hydrogen_treatment constr
_refine_ls_matrix_type full
_refine_ls_number_parameters 610
_refine_ls_number_reflns 15185
_refine_ls_number_restraints 12
_refine_ls_restrained_S_all 1.045
_refine_ls_R_factor_all 0.0584
_refine_ls_R_factor_gt 0.0382
_refine_ls_shift/su_max 0.003
_refine_ls_shift/su_mean 0.000
_refine_ls_structure_factor_coef Fsqd
_refine_ls_weighting_details 'calc w=1/[\s^2^(Fo^2^)+(0.0659P)^2^+0.3054P] where P=(Fo^2^+2Fc^2^)/3'
_refine_ls_weighting_scheme calc
_refine_ls_wR_factor_gt 0.0989
_refine_ls_wR_factor_ref 0.1115
_reflns_number_gt 11283
_reflns_number_total 15185
_reflns_threshold_expression >2sigma(I)
_cod_data_source_file ic070261a-file002_3.cif
_cod_data_source_block p21c
_cod_depositor_comments
;
The following automatic conversions were performed:
'_symmetry_cell_setting' value 'Monoclinic' changed to 'monoclinic'
according to '/home/saulius/struct/CIF-dictionaries/cif_core.dic'
dictionary named 'cif_core.dic' version 2.4.1 from
2010-06-29.

'_exptl_absorpt_correction_type' value 'Multi-scan' changed
to 'multi-scan' according to
'/home/saulius/struct/CIF-dictionaries/cif_core.dic' dictionary named
'cif_core.dic' version 2.4.1 from 2010-06-29.

Automatic conversion script
Id: cif_fix_enum 1527 2010-12-29 10:47:43Z saulius 
;
_cod_database_code 4308224

loop_
_symmetry_equiv_pos_as_xyz
'x, y, z'
'-x, y+1/2, -z+1/2'
'-x, -y, -z'
'x, -y-1/2, z-1/2'

loop_
_atom_site_label
_atom_site_type_symbol
_atom_site_fract_x
_atom_site_fract_y
_atom_site_fract_z
_atom_site_U_iso_or_equiv
_atom_site_adp_type
_atom_site_occupancy
_atom_site_symmetry_multiplicity
_atom_site_calc_flag
_atom_site_refinement_flags
_atom_site_disorder_assembly
_atom_site_disorder_group
Pt1 Pt 0.238599(14) 0.564864(11) 0.943846(14) 0.04527(7) Uani 1 1 d . . .
Sn1 Sn 0.26463(2) 0.519274(19) 0.66917(2) 0.04487(10) Uani 1 1 d . . .
Os1 Os 0.168684(14) 0.524147(12) 0.788057(14) 0.04761(7) Uani 1 1 d . . .
Os2 Os 0.328776(14) 0.572065(11) 0.818420(14) 0.04482(7) Uani 1 1 d . . .
Os3 Os 0.329558(14) 0.422547(11) 0.596174(14) 0.04472(7) Uani 1 1 d . . .
P1 P 0.23392(10) 0.55344(9) 1.08848(10) 0.0529(4) Uani 1 1 d . . .
P2 P 0.39238(11) 0.32941(8) 0.53762(11) 0.0565(4) Uani 1 1 d . . .
O11 O 0.2189(4) 0.4040(3) 0.8790(3) 0.0802(16) Uani 1 1 d . . .
O12 O 0.0228(3) 0.4603(4) 0.7123(4) 0.108(2) Uani 1 1 d . . .
O13 O 0.1103(4) 0.6424(3) 0.6950(4) 0.101(2) Uani 1 1 d . . .
O14 O 0.0695(3) 0.5864(3) 0.9048(4) 0.0858(17) Uani 1 1 d . . .
O21 O 0.3898(3) 0.4441(3) 0.8745(4) 0.0848(17) Uani 1 1 d . . .
O22 O 0.4838(3) 0.6052(3) 0.7711(4) 0.0891(18) Uani 1 1 d . . .
O23 O 0.2689(4) 0.6982(3) 0.7581(4) 0.107(2) Uani 1 1 d . . .
O24 O 0.3748(4) 0.6501(3) 0.9754(4) 0.105(2) Uani 1 1 d . . .
O33 O 0.2771(4) 0.3490(3) 0.7403(4) 0.0942(19) Uani 1 1 d . . .
O34 O 0.4756(3) 0.4703(3) 0.7013(4) 0.094(2) Uani 1 1 d . . .
O35 O 0.3447(3) 0.5168(3) 0.4572(3) 0.0791(16) Uani 1 1 d . . .
C11 C 0.2029(4) 0.4479(3) 0.8443(4) 0.0567(16) Uani 1 1 d . . .
C12 C 0.0782(4) 0.4846(4) 0.7397(4) 0.067(2) Uani 1 1 d . . .
C13 C 0.1334(4) 0.5991(4) 0.7289(4) 0.0631(18) Uani 1 1 d . . .
C14 C 0.1246(4) 0.5625(3) 0.8905(4) 0.0590(17) Uani 1 1 d . . .
C21 C 0.3656(4) 0.4907(3) 0.8551(4) 0.0571(16) Uani 1 1 d . . .
C22 C 0.4258(4) 0.5918(4) 0.7881(5) 0.0635(18) Uani 1 1 d . . .
C23 C 0.2882(5) 0.6509(3) 0.7789(4) 0.0642(18) Uani 1 1 d . . .
C24 C 0.3396(5) 0.6114(4) 0.9371(4) 0.0657(19) Uani 1 1 d . . .
C31 C 0.2994(4) 0.3752(3) 0.6861(4) 0.0616(17) Uani 1 1 d . . .
C32 C 0.4241(4) 0.4493(4) 0.6602(4) 0.0604(17) Uani 1 1 d . . .
C33 C 0.3415(4) 0.4811(3) 0.5076(4) 0.0547(16) Uani 1 1 d . . .
C40 C 0.2366(4) 0.5892(4) 0.5734(4) 0.0615(18) Uani 1 1 d . . .
C41 C 0.2841(5) 0.6381(4) 0.5652(5) 0.075(2) Uani 1 1 d . . .
H41 H 0.3294 0.6420 0.6021 0.090 Uiso 1 1 calc R . .
C42 C 0.2659(7) 0.6816(4) 0.5036(6) 0.094(3) Uani 1 1 d . . .
H42 H 0.2986 0.7147 0.4995 0.113 Uiso 1 1 calc R . .
C43 C 0.2001(8) 0.6764(5) 0.4486(6) 0.113(4) Uani 1 1 d . . .
H43 H 0.1878 0.7065 0.4078 0.135 Uiso 1 1 calc R . .
C44 C 0.1514(7) 0.6272(6) 0.4523(6) 0.106(4) Uani 1 1 d . . .
H44 H 0.1074 0.6229 0.4134 0.127 Uiso 1 1 calc R . .
C45 C 0.1700(5) 0.5840(4) 0.5160(5) 0.082(2) Uani 1 1 d . . .
H45 H 0.1373 0.5509 0.5202 0.098 Uiso 1 1 calc R . .
C46 C 0.2106(4) 0.4174(3) 0.5349(4) 0.0615(18) Uani 1 1 d . . .
C47 C 0.1885(5) 0.4308(4) 0.4493(5) 0.082(3) Uani 1 1 d . . .
H47 H 0.2264 0.4397 0.4161 0.099 Uiso 1 1 calc R . .
C48 C 0.1123(7) 0.4312(7) 0.4121(7) 0.131(5) Uani 1 1 d . . .
H48 H 0.1001 0.4436 0.3564 0.158 Uiso 1 1 calc R . .
C49 C 0.0567(6) 0.4139(7) 0.4555(7) 0.134(5) Uani 1 1 d . . .
H49 H 0.0062 0.4126 0.4296 0.161 Uiso 1 1 calc R . .
C50 C 0.0747(5) 0.3981(6) 0.5389(7) 0.116(4) Uani 1 1 d . . .
H50 H 0.0362 0.3869 0.5700 0.139 Uiso 1 1 calc R . .
C51 C 0.1497(5) 0.3989(4) 0.5759(5) 0.079(2) Uani 1 1 d . . .
H51 H 0.1606 0.3865 0.6318 0.094 Uiso 1 1 calc R . .
C52 C 0.3266(8) 0.2617(6) 0.5143(13) 0.182(8) Uani 1 1 d . . .
C53 C 0.3200(8) 0.2304(5) 0.6108(8) 0.164(7) Uani 1 1 d . . .
H53A H 0.2886 0.2562 0.6405 0.247 Uiso 1 1 calc R . .
H53B H 0.3702 0.2272 0.6424 0.247 Uiso 1 1 calc R . .
H53C H 0.2974 0.1903 0.6036 0.247 Uiso 1 1 calc R . .
C54 C 0.3590(8) 0.2081(6) 0.4597(10) 0.174(7) Uani 1 1 d . . .
H54A H 0.3269 0.1724 0.4597 0.261 Uiso 1 1 calc R . .
H54B H 0.4103 0.1978 0.4840 0.261 Uiso 1 1 calc R . .
H54C H 0.3589 0.2221 0.4030 0.261 Uiso 1 1 calc R . .
C55 C 0.2501(6) 0.2798(6) 0.4691(9) 0.147(6) Uani 1 1 d . . .
H55A H 0.2559 0.2952 0.4143 0.221 Uiso 1 1 calc R . .
H55B H 0.2282 0.3111 0.5005 0.221 Uiso 1 1 calc R . .
H55C H 0.2170 0.2445 0.4633 0.221 Uiso 1 1 calc R . .
C56 C 0.4388(7) 0.3473(5) 0.4425(7) 0.113(4) Uani 1 1 d . . .
C57 C 0.4812(6) 0.4096(4) 0.4492(6) 0.095(3) Uani 1 1 d . . .
H57A H 0.5290 0.4053 0.4856 0.142 Uiso 1 1 calc R . .
H57B H 0.4502 0.4399 0.4719 0.142 Uiso 1 1 calc R . .
H57C H 0.4908 0.4223 0.3943 0.142 Uiso 1 1 calc R . .
C58 C 0.3540(9) 0.3509(7) 0.3658(6) 0.169(7) Uani 1 1 d . . .
H58A H 0.3678 0.3456 0.3104 0.253 Uiso 1 1 calc R . .
H58B H 0.3297 0.3902 0.3692 0.253 Uiso 1 1 calc R . .
H58C H 0.3192 0.3189 0.3768 0.253 Uiso 1 1 calc R . .
C59 C 0.4959(6) 0.3006(4) 0.4148(6) 0.105(3) Uani 1 1 d . . .
H59A H 0.5155 0.3158 0.3658 0.157 Uiso 1 1 calc R . .
H59B H 0.4704 0.2621 0.4018 0.157 Uiso 1 1 calc R . .
H59C H 0.5375 0.2948 0.4595 0.157 Uiso 1 1 calc R . .
C60 C 0.4783(9) 0.3017(6) 0.6195(6) 0.146(6) Uani 1 1 d . . .
C61 C 0.4591(7) 0.3031(5) 0.7072(5) 0.115(4) Uani 1 1 d . . .
H61A H 0.4153 0.2776 0.7107 0.173 Uiso 1 1 calc R . .
H61B H 0.4479 0.3446 0.7219 0.173 Uiso 1 1 calc R . .
H61C H 0.5019 0.2881 0.7454 0.173 Uiso 1 1 calc R . .
C62 C 0.5508(6) 0.3503(6) 0.6045(10) 0.142(5) Uani 1 1 d . . .
H62A H 0.5401 0.3905 0.6244 0.214 Uiso 1 1 calc R . .
H62B H 0.5553 0.3523 0.5457 0.214 Uiso 1 1 calc R . .
H62C H 0.5980 0.3355 0.6351 0.214 Uiso 1 1 calc R . .
C63 C 0.5042(9) 0.2356(6) 0.6022(7) 0.165(7) Uani 1 1 d . . .
H63A H 0.5436 0.2230 0.6464 0.247 Uiso 1 1 calc R . .
H63B H 0.5237 0.2345 0.5493 0.247 Uiso 1 1 calc R . .
H63C H 0.4613 0.2082 0.6003 0.247 Uiso 1 1 calc R . .
C64 C 0.1456(5) 0.5065(4) 1.1112(4) 0.072(2) Uani 1 1 d . . .
C65 C 0.1283(5) 0.4564(4) 1.0463(5) 0.080(2) Uani 1 1 d . . .
H65A H 0.1682 0.4260 1.0541 0.121 Uiso 1 1 calc R . .
H65B H 0.1255 0.4737 0.9910 0.121 Uiso 1 1 calc R . .
H65C H 0.0802 0.4375 1.0526 0.121 Uiso 1 1 calc R . .
C66 C 0.0734(5) 0.5494(5) 1.0995(6) 0.093(3) Uani 1 1 d . . .
H66A H 0.0719 0.5720 1.0480 0.140 Uiso 1 1 calc R . .
H66B H 0.0763 0.5775 1.1460 0.140 Uiso 1 1 calc R . .
H66C H 0.0280 0.5248 1.0976 0.140 Uiso 1 1 calc R . .
C67 C 0.1499(5) 0.4788(5) 1.1993(5) 0.087(3) Uani 1 1 d . . .
H67A H 0.0999 0.4652 1.2084 0.131 Uiso 1 1 calc R . .
H67B H 0.1681 0.5093 1.2405 0.131 Uiso 1 1 calc R . .
H67C H 0.1844 0.4444 1.2043 0.131 Uiso 1 1 calc R . .
C68 C 0.3226(5) 0.5074(4) 1.1389(4) 0.074(2) Uani 1 1 d . . .
C69 C 0.3372(6) 0.5096(5) 1.2358(5) 0.100(3) Uani 1 1 d . . .
H69A H 0.3794 0.4832 1.2559 0.150 Uiso 1 1 calc R . .
H69B H 0.2922 0.4962 1.2579 0.150 Uiso 1 1 calc R . .
H69C H 0.3492 0.5510 1.2538 0.150 Uiso 1 1 calc R . .
C70 C 0.3947(4) 0.5299(5) 1.1043(5) 0.084(3) Uani 1 1 d . . .
H70A H 0.3998 0.5735 1.1124 0.126 Uiso 1 1 calc R . .
H70B H 0.3904 0.5206 1.0453 0.126 Uiso 1 1 calc R . .
H70C H 0.4389 0.5096 1.1336 0.126 Uiso 1 1 calc R . .
C71 C 0.3136(6) 0.4397(4) 1.1078(7) 0.098(3) Uani 1 1 d . . .
H71A H 0.3047 0.4391 1.0474 0.146 Uiso 1 1 calc R . .
H71B H 0.2710 0.4211 1.1295 0.146 Uiso 1 1 calc R . .
H71C H 0.3595 0.4173 1.1273 0.146 Uiso 1 1 calc R . .
C72 C 0.2320(6) 0.6315(4) 1.1449(5) 0.085(3) Uani 1 1 d . . .
C73 C 0.1801(6) 0.6733(4) 1.0865(6) 0.103(3) Uani 1 1 d . . .
H73A H 0.1291 0.6568 1.0782 0.154 Uiso 1 1 calc R . .
H73B H 0.1990 0.6760 1.0333 0.154 Uiso 1 1 calc R . .
H73C H 0.1795 0.7135 1.1110 0.154 Uiso 1 1 calc R . .
C74 C 0.2083(6) 0.6285(5) 1.2314(5) 0.102(3) Uani 1 1 d . . .
H74A H 0.2118 0.6688 1.2561 0.153 Uiso 1 1 calc R . .
H74B H 0.2416 0.6009 1.2659 0.153 Uiso 1 1 calc R . .
H74C H 0.1565 0.6141 1.2272 0.153 Uiso 1 1 calc R . .
C75 C 0.3139(6) 0.6585(4) 1.1554(6) 0.102(3) Uani 1 1 d . . .
H75A H 0.3342 0.6553 1.1032 0.154 Uiso 1 1 calc R . .
H75B H 0.3460 0.6361 1.1983 0.154 Uiso 1 1 calc R . .
H75C H 0.3122 0.7010 1.1714 0.154 Uiso 1 1 calc R . .
C1S C 0.9434(18) 0.7045(15) 0.0717(19) 0.50(3) Uiso 1 1 d D . .
H1S1 H 0.9112 0.6690 0.0596 0.744 Uiso 1 1 calc R . .
H1S2 H 0.9836 0.7038 0.0370 0.744 Uiso 1 1 calc R . .
H1S3 H 0.9133 0.7411 0.0602 0.744 Uiso 1 1 calc R . .
C2S C 0.9781(17) 0.7037(15) 0.164(2) 0.51(3) Uiso 1 1 d D . .
H2S1 H 0.9758 0.6624 0.1860 0.607 Uiso 1 1 calc R . .
H2S2 H 1.0314 0.7160 0.1691 0.607 Uiso 1 1 calc R . .
C3S C 0.9344(12) 0.7472(12) 0.2128(17) 0.361(17) Uiso 1 1 d D . .
H3S1 H 0.9335 0.7879 0.1881 0.434 Uiso 1 1 calc R . .
H3S2 H 0.8820 0.7331 0.2112 0.434 Uiso 1 1 calc R . .
C4S C 0.9733(14) 0.7493(15) 0.3023(17) 0.41(2) Uiso 1 1 d D . .
H4S1 H 1.0246 0.7660 0.3045 0.498 Uiso 1 1 calc R . .
H4S2 H 0.9771 0.7082 0.3261 0.498 Uiso 1 1 calc R . .
C5S C 0.9253(16) 0.7902(15) 0.3520(18) 0.43(2) Uiso 1 1 d D . .
H5S1 H 0.8733 0.7747 0.3481 0.518 Uiso 1 1 calc R . .
H5S2 H 0.9236 0.8320 0.3305 0.518 Uiso 1 1 calc R . .
C6S C 0.965(2) 0.7883(19) 0.4439(19) 0.64(4) Uiso 1 1 d D . .
H6S1 H 1.0173 0.8011 0.4461 0.959 Uiso 1 1 calc R . .
H6S2 H 0.9632 0.7472 0.4652 0.959 Uiso 1 1 calc R . .
H6S3 H 0.9389 0.8156 0.4775 0.959 Uiso 1 1 calc R . .

loop_
_atom_site_aniso_label
_atom_site_aniso_U_11
_atom_site_aniso_U_22
_atom_site_aniso_U_33
_atom_site_aniso_U_23
_atom_site_aniso_U_13
_atom_site_aniso_U_12
Pt1 0.05179(14) 0.04808(14) 0.03751(12) -0.00142(9) 0.01174(10) -0.00174(10)
Sn1 0.0504(2) 0.0482(2) 0.03670(19) 0.00115(16) 0.00851(17) 0.00359(18)
Os1 0.04396(14) 0.05939(16) 0.03978(12) -0.00072(10) 0.00687(10) 0.00255(10)
Os2 0.05036(15) 0.04572(14) 0.04009(12) -0.00122(9) 0.01228(10) -0.00511(10)
Os3 0.05147(15) 0.04558(14) 0.03802(12) -0.00165(9) 0.00946(10) -0.00133(10)
P1 0.0615(10) 0.0604(10) 0.0380(8) -0.0028(7) 0.0110(7) -0.0056(8)
P2 0.0714(12) 0.0448(9) 0.0569(10) -0.0058(7) 0.0220(8) -0.0031(8)
O11 0.104(4) 0.064(3) 0.079(4) 0.013(3) 0.033(3) 0.013(3)
O12 0.057(4) 0.148(6) 0.118(5) -0.027(5) 0.008(3) -0.026(4)
O13 0.119(5) 0.099(5) 0.084(4) 0.020(4) 0.010(4) 0.051(4)
O14 0.066(4) 0.121(5) 0.074(4) 0.003(3) 0.022(3) 0.031(3)
O21 0.088(4) 0.067(4) 0.100(4) 0.015(3) 0.011(3) 0.017(3)
O22 0.079(4) 0.085(4) 0.112(5) -0.012(3) 0.044(3) -0.024(3)
O23 0.156(6) 0.059(4) 0.109(5) 0.016(3) 0.032(4) 0.010(4)
O24 0.138(6) 0.114(5) 0.071(4) -0.033(3) 0.038(4) -0.078(5)
O33 0.148(6) 0.075(4) 0.071(4) 0.016(3) 0.054(4) 0.008(4)
O34 0.056(3) 0.124(5) 0.098(4) -0.045(4) -0.005(3) 0.000(3)
O35 0.101(4) 0.072(4) 0.070(3) 0.019(3) 0.034(3) 0.005(3)
C11 0.070(5) 0.050(4) 0.053(4) -0.004(3) 0.016(3) 0.005(3)
C12 0.046(4) 0.098(6) 0.059(4) -0.014(4) 0.009(3) 0.000(4)
C13 0.064(4) 0.079(5) 0.047(4) 0.004(3) 0.011(3) 0.018(4)
C14 0.060(4) 0.067(4) 0.053(4) 0.006(3) 0.018(3) 0.007(3)
C21 0.056(4) 0.061(4) 0.055(4) 0.001(3) 0.011(3) 0.002(3)
C22 0.062(5) 0.065(4) 0.067(4) -0.006(4) 0.022(4) -0.010(4)
C23 0.096(6) 0.046(4) 0.053(4) 0.000(3) 0.017(4) 0.005(4)
C24 0.079(5) 0.070(5) 0.052(4) -0.009(3) 0.023(3) -0.023(4)
C31 0.079(5) 0.053(4) 0.056(4) -0.004(3) 0.021(4) 0.003(3)
C32 0.055(4) 0.068(4) 0.057(4) -0.011(3) 0.005(3) 0.011(3)
C33 0.064(4) 0.056(4) 0.047(3) 0.000(3) 0.018(3) 0.004(3)
C40 0.077(5) 0.067(4) 0.042(3) 0.008(3) 0.013(3) 0.024(4)
C41 0.105(6) 0.063(5) 0.061(4) 0.014(4) 0.025(4) 0.008(4)
C42 0.136(9) 0.070(6) 0.086(6) 0.025(5) 0.050(6) 0.019(6)
C43 0.170(12) 0.104(8) 0.072(6) 0.045(6) 0.045(7) 0.069(8)
C44 0.117(8) 0.135(10) 0.065(5) 0.033(6) 0.007(5) 0.053(7)
C45 0.084(6) 0.099(7) 0.064(5) 0.017(4) 0.017(4) 0.018(5)
C46 0.059(4) 0.074(5) 0.051(4) 0.006(3) 0.004(3) -0.008(3)
C47 0.062(5) 0.134(8) 0.050(4) 0.006(4) 0.000(4) -0.014(5)
C48 0.084(8) 0.235(17) 0.071(6) 0.001(8) -0.006(6) -0.006(8)
C49 0.068(7) 0.240(16) 0.089(8) -0.039(9) -0.009(6) -0.019(8)
C50 0.065(6) 0.194(13) 0.090(7) -0.020(8) 0.016(5) -0.036(7)
C51 0.071(5) 0.107(7) 0.059(4) -0.010(4) 0.012(4) -0.010(5)
C52 0.119(11) 0.116(10) 0.32(2) -0.128(13) 0.068(12) -0.038(8)
C53 0.249(17) 0.070(7) 0.213(14) 0.010(8) 0.169(13) -0.034(8)
C54 0.183(14) 0.099(9) 0.261(18) -0.089(11) 0.105(13) -0.050(9)
C55 0.095(9) 0.116(10) 0.235(15) -0.096(10) 0.039(9) -0.048(7)
C56 0.153(10) 0.091(7) 0.112(8) -0.006(6) 0.073(7) -0.001(7)
C57 0.116(8) 0.077(6) 0.107(7) -0.010(5) 0.069(6) -0.022(5)
C58 0.263(18) 0.178(14) 0.061(6) -0.005(7) 0.004(9) 0.066(13)
C59 0.145(9) 0.084(6) 0.102(7) -0.013(5) 0.077(7) 0.015(6)
C60 0.236(16) 0.130(10) 0.067(6) -0.001(6) 0.007(8) 0.110(11)
C61 0.153(10) 0.126(9) 0.071(6) 0.034(6) 0.027(6) 0.060(8)
C62 0.085(8) 0.112(10) 0.228(16) -0.016(10) 0.012(9) -0.006(7)
C63 0.250(17) 0.136(11) 0.109(9) 0.017(7) 0.028(9) 0.131(11)
C64 0.082(5) 0.082(5) 0.055(4) 0.006(4) 0.018(4) -0.008(4)
C65 0.091(6) 0.087(6) 0.065(5) -0.002(4) 0.018(4) -0.038(5)
C66 0.073(6) 0.126(8) 0.087(6) 0.012(6) 0.035(5) 0.005(5)
C67 0.100(7) 0.111(8) 0.054(4) 0.015(4) 0.022(4) -0.023(5)
C68 0.071(5) 0.099(6) 0.047(4) 0.009(4) -0.008(3) -0.003(4)
C69 0.110(8) 0.124(8) 0.060(5) 0.020(5) -0.012(5) -0.014(6)
C70 0.056(5) 0.115(8) 0.080(5) 0.014(5) 0.003(4) 0.003(4)
C71 0.103(7) 0.073(6) 0.111(7) 0.021(5) -0.003(6) 0.009(5)
C72 0.131(8) 0.074(5) 0.057(4) -0.019(4) 0.039(5) -0.006(5)
C73 0.147(9) 0.066(6) 0.102(7) -0.013(5) 0.038(6) 0.019(6)
C74 0.144(9) 0.103(7) 0.067(5) -0.028(5) 0.040(6) -0.006(6)
C75 0.144(9) 0.087(7) 0.080(6) -0.037(5) 0.029(6) -0.033(6)

loop_
_atom_type_symbol
_atom_type_description
_atom_type_scat_dispersion_real
_atom_type_scat_dispersion_imag
_atom_type_scat_source
C C 0.0033 0.0016 'International Tables Vol C Tables 4.2.6.8 and 6.1.1.4'
H H 0.0000 0.0000 'International Tables Vol C Tables 4.2.6.8 and 6.1.1.4'
O O 0.0106 0.0060 'International Tables Vol C Tables 4.2.6.8 and 6.1.1.4'
P P 0.1023 0.0942 'International Tables Vol C Tables 4.2.6.8 and 6.1.1.4'
Sn Sn -0.6537 1.4246 'International Tables Vol C Tables 4.2.6.8 and 6.1.1.4'
Os Os -1.2165 7.6030 'International Tables Vol C Tables 4.2.6.8 and 6.1.1.4'
Pt Pt -1.7033 8.3905 'International Tables Vol C Tables 4.2.6.8 and 6.1.1.4'

loop_
_geom_angle_atom_site_label_1
_geom_angle_atom_site_label_2
_geom_angle_atom_site_label_3
_geom_angle
_geom_angle_site_symmetry_1
_geom_angle_site_symmetry_3
_geom_angle_publ_flag
C24 Pt1 C14 141.7(3) . . ?
C24 Pt1 P1 104.7(2) . . ?
C14 Pt1 P1 103.88(19) . . ?
C24 Pt1 Os2 48.67(19) . . ?
C14 Pt1 Os2 109.09(19) . . ?
P1 Pt1 Os2 146.84(5) . . ?
C24 Pt1 Os1 112.78(19) . . ?
C14 Pt1 Os1 48.42(19) . . ?
P1 Pt1 Os1 141.72(5) . . ?
Os2 Pt1 Os1 65.561(9) . . ?
C40 Sn1 Os1 111.53(18) . . ?
C40 Sn1 Os3 107.66(18) . . ?
Os1 Sn1 Os3 131.906(17) . . ?
C40 Sn1 Os2 110.4(2) . . ?
Os1 Sn1 Os2 66.052(11) . . ?
Os3 Sn1 Os2 123.213(17) . . ?
C12 Os1 C11 89.5(3) . . ?
C12 Os1 C13 89.3(4) . . ?
C11 Os1 C13 178.4(3) . . ?
C12 Os1 C14 96.9(3) . . ?
C11 Os1 C14 95.7(3) . . ?
C13 Os1 C14 85.5(3) . . ?
C12 Os1 Sn1 105.5(2) . . ?
C11 Os1 Sn1 96.3(2) . . ?
C13 Os1 Sn1 83.0(2) . . ?
C14 Os1 Sn1 154.6(2) . . ?
C12 Os1 Pt1 139.6(2) . . ?
C11 Os1 Pt1 77.5(2) . . ?
C13 Os1 Pt1 104.1(2) . . ?
C14 Os1 Pt1 47.9(2) . . ?
Sn1 Os1 Pt1 113.740(13) . . ?
C12 Os1 Os2 162.7(2) . . ?
C11 Os1 Os2 89.8(2) . . ?
C13 Os1 Os2 91.0(2) . . ?
C14 Os1 Os2 100.3(2) . . ?
Sn1 Os1 Os2 57.469(11) . . ?
Pt1 Os1 Os2 56.632(8) . . ?
C22 Os2 C23 91.2(3) . . ?
C22 Os2 C21 90.5(3) . . ?
C23 Os2 C21 177.3(3) . . ?
C22 Os2 C24 99.9(3) . . ?
C23 Os2 C24 85.3(3) . . ?
C21 Os2 C24 96.5(3) . . ?
C22 Os2 Pt1 147.2(2) . . ?
C23 Os2 Pt1 93.8(2) . . ?
C21 Os2 Pt1 85.9(2) . . ?
C24 Os2 Pt1 48.4(2) . . ?
C22 Os2 Sn1 98.5(2) . . ?
C23 Os2 Sn1 89.8(2) . . ?
C21 Os2 Sn1 87.9(2) . . ?
C24 Os2 Sn1 161.0(2) . . ?
Pt1 Os2 Sn1 113.924(13) . . ?
C22 Os2 Os1 154.9(2) . . ?
C23 Os2 Os1 87.6(2) . . ?
C21 Os2 Os1 90.0(2) . . ?
C24 Os2 Os1 105.0(2) . . ?
Pt1 Os2 Os1 57.806(8) . . ?
Sn1 Os2 Os1 56.479(11) . . ?
C31 Os3 C32 94.1(3) . . ?
C31 Os3 C33 167.9(3) . . ?
C32 Os3 C33 91.0(3) . . ?
C31 Os3 C46 87.8(3) . . ?
C32 Os3 C46 163.6(3) . . ?
C33 Os3 C46 84.2(3) . . ?
C31 Os3 P2 91.8(2) . . ?
C32 Os3 P2 92.8(2) . . ?
C33 Os3 P2 98.90(19) . . ?
C46 Os3 P2 103.4(2) . . ?
C31 Os3 Sn1 85.1(2) . . ?
C32 Os3 Sn1 85.5(2) . . ?
C33 Os3 Sn1 84.45(19) . . ?
C46 Os3 Sn1 78.5(2) . . ?
P2 Os3 Sn1 176.29(4) . . ?
C72 P1 C68 109.0(4) . . ?
C72 P1 C64 108.0(4) . . ?
C68 P1 C64 105.8(4) . . ?
C72 P1 Pt1 112.1(3) . . ?
C68 P1 Pt1 109.3(2) . . ?
C64 P1 Pt1 112.4(2) . . ?
C56 P2 C52 109.2(7) . . ?
C56 P2 C60 103.1(6) . . ?
C52 P2 C60 106.9(8) . . ?
C56 P2 Os3 113.4(3) . . ?
C52 P2 Os3 114.1(4) . . ?
C60 P2 Os3 109.4(3) . . ?
O11 C11 Os1 176.0(6) . . ?
O12 C12 Os1 178.3(7) . . ?
O13 C13 Os1 177.5(7) . . ?
O14 C14 Pt1 134.5(6) . . ?
O14 C14 Os1 138.9(6) . . ?
Pt1 C14 Os1 83.6(3) . . ?
O21 C21 Os2 176.7(7) . . ?
O22 C22 Os2 178.1(7) . . ?
O23 C23 Os2 175.6(8) . . ?
O24 C24 Pt1 136.4(6) . . ?
O24 C24 Os2 139.0(6) . . ?
Pt1 C24 Os2 82.9(3) . . ?
O33 C31 Os3 175.6(7) . . ?
O34 C32 Os3 172.5(6) . . ?
O35 C33 Os3 176.1(6) . . ?
C41 C40 C45 118.0(7) . . ?
C41 C40 Sn1 122.0(6) . . ?
C45 C40 Sn1 119.9(6) . . ?
C40 C41 C42 121.3(9) . . ?
C43 C42 C41 120.1(10) . . ?
C42 C43 C44 121.1(9) . . ?
C43 C44 C45 118.1(10) . . ?
C40 C45 C44 121.4(10) . . ?
C51 C46 C47 113.2(7) . . ?
C51 C46 Os3 123.7(5) . . ?
C47 C46 Os3 123.0(5) . . ?
C48 C47 C46 122.7(8) . . ?
C49 C48 C47 120.7(10) . . ?
C48 C49 C50 119.5(10) . . ?
C51 C50 C49 119.7(9) . . ?
C50 C51 C46 123.9(8) . . ?
C55 C52 C54 106.9(13) . . ?
C55 C52 C53 112.0(12) . . ?
C54 C52 C53 106.2(13) . . ?
C55 C52 P2 112.4(11) . . ?
C54 C52 P2 114.9(9) . . ?
C53 C52 P2 104.5(10) . . ?
C59 C56 C57 105.6(9) . . ?
C59 C56 C58 110.2(9) . . ?
C57 C56 C58 111.0(10) . . ?
C59 C56 P2 118.5(8) . . ?
C57 C56 P2 112.8(7) . . ?
C58 C56 P2 98.7(7) . . ?
C61 C60 C63 107.4(10) . . ?
C61 C60 C62 113.2(12) . . ?
C63 C60 C62 107.9(11) . . ?
C61 C60 P2 111.7(9) . . ?
C63 C60 P2 112.7(9) . . ?
C62 C60 P2 103.9(8) . . ?
C65 C64 C67 109.4(7) . . ?
C65 C64 C66 105.4(7) . . ?
C67 C64 C66 106.2(7) . . ?
C65 C64 P1 110.0(5) . . ?
C67 C64 P1 116.3(6) . . ?
C66 C64 P1 108.9(6) . . ?
C70 C68 C69 108.9(7) . . ?
C70 C68 C71 103.8(8) . . ?
C69 C68 C71 110.4(8) . . ?
C70 C68 P1 110.2(5) . . ?
C69 C68 P1 114.6(7) . . ?
C71 C68 P1 108.4(5) . . ?
C74 C72 C73 112.0(8) . . ?
C74 C72 C75 106.8(8) . . ?
C73 C72 C75 108.2(8) . . ?
C74 C72 P1 114.9(7) . . ?
C73 C72 P1 106.7(6) . . ?
C75 C72 P1 108.1(6) . . ?
C3S C2S C1S 109.6(10) . . ?
C4S C3S C2S 108.7(9) . . ?
C3S C4S C5S 107.7(9) . . ?
C4S C5S C6S 105.9(9) . . ?

loop_
_geom_bond_atom_site_label_1
_geom_bond_atom_site_label_2
_geom_bond_distance
_geom_bond_site_symmetry_2
_geom_bond_publ_flag
Pt1 C24 2.063(7) . ?
Pt1 C14 2.072(8) . ?
Pt1 P1 2.3468(16) . ?
Pt1 Os2 2.7372(3) . ?
Pt1 Os1 2.7736(3) . ?
Sn1 C40 2.170(7) . ?
Sn1 Os1 2.7219(4) . ?
Sn1 Os3 2.7354(5) . ?
Sn1 Os2 2.7526(5) . ?
Os1 C12 1.882(8) . ?
Os1 C11 1.944(7) . ?
Os1 C13 1.943(8) . ?
Os1 C14 2.088(7) . ?
Os1 Os2 2.9839(4) . ?
Os2 C22 1.892(8) . ?
Os2 C23 1.931(7) . ?
Os2 C21 1.948(7) . ?
Os2 C24 2.071(7) . ?
Os3 C31 1.908(7) . ?
Os3 C32 1.923(7) . ?
Os3 C33 1.942(7) . ?
Os3 C46 2.191(7) . ?
Os3 P2 2.5501(17) . ?
P1 C72 1.926(8) . ?
P1 C68 1.936(8) . ?
P1 C64 1.938(8) . ?
P2 C56 1.871(10) . ?
P2 C52 1.879(12) . ?
P2 C60 1.957(12) . ?
O11 C11 1.122(8) . ?
O12 C12 1.144(9) . ?
O13 C13 1.135(9) . ?
O14 C14 1.153(8) . ?
O21 C21 1.126(8) . ?
O22 C22 1.132(8) . ?
O23 C23 1.120(9) . ?
O24 C24 1.170(8) . ?
O33 C31 1.153(8) . ?
O34 C32 1.139(8) . ?
O35 C33 1.129(7) . ?
C40 C41 1.371(11) . ?
C40 C45 1.392(11) . ?
C41 C42 1.373(11) . ?
C42 C43 1.361(15) . ?
C43 C44 1.378(16) . ?
C44 C45 1.394(12) . ?
C46 C51 1.394(10) . ?
C46 C47 1.405(10) . ?
C47 C48 1.392(13) . ?
C48 C49 1.333(16) . ?
C49 C50 1.375(15) . ?
C50 C51 1.372(12) . ?
C52 C55 1.492(19) . ?
C52 C54 1.609(15) . ?
C52 C53 1.71(2) . ?
C56 C59 1.539(13) . ?
C56 C57 1.544(13) . ?
C56 C58 1.801(17) . ?
C60 C61 1.493(13) . ?
C60 C63 1.545(15) . ?
C60 C62 1.700(19) . ?
C64 C65 1.509(11) . ?
C64 C67 1.529(10) . ?
C64 C66 1.567(12) . ?
C68 C70 1.535(11) . ?
C68 C69 1.541(10) . ?
C68 C71 1.555(13) . ?
C72 C74 1.505(11) . ?
C72 C73 1.517(13) . ?
C72 C75 1.546(13) . ?
C1S C2S 1.517(10) . ?
C2S C3S 1.510(10) . ?
C3S C4S 1.503(10) . ?
C4S C5S 1.527(10) . ?
C5S C6S 1.542(10) . ?
